data_2234087
loop_
_publ_author_name
'Zhang, Heng'
'Zhao, Pei-Zheng'

_publ_section_title
;
 (2,9-Dimethyl-1,10-phenanthroline-\k^2^<i>N</i>,<i>N</i>')bis(2-methoxybenzoato-\k^2^<i>O</i>^1^,<i>O</i>^1'^)cadmium
;
_journal_coeditor_code BG2438
_journal_issue 4
_journal_name_full 'Acta Crystallographica Section E'
_journal_page_first m443
_journal_paper_doi 10.1107/S1600536812010835
_journal_volume 68
_journal_year 2012
_chemical_formula_iupac '[Cd (C8 H7 O3)2 (C14 H12 N2)]'
_chemical_formula_moiety 'C30 H26 Cd N2 O6'
_chemical_formula_sum 'C30 H26 Cd N2 O6'
_chemical_formula_weight 622.93
_chemical_name_systematic
;
(2,9-Dimethyl-1,10-phenanthroline-\k^2^<i>N</i>,<i>N</i>')bis(2-
methoxybenzoato-\k^2^<i>O</i>^1^,<i>O</i>^1'^)cadmium
;
_space_group_IT_number 14
_symmetry_cell_setting monoclinic
_symmetry_space_group_name_Hall '-P 2ybc'
_symmetry_space_group_name_H-M 'P 1 21/c 1'
_atom_sites_solution_hydrogens geom
_atom_sites_solution_primary direct
_atom_sites_solution_secondary difmap
_audit_creation_method SHELXL-97
_cell_angle_alpha 90.00
_cell_angle_beta 101.8770(10)
_cell_angle_gamma 90.00
_cell_formula_units_Z 4
_cell_length_a 16.9045(12)
_cell_length_b 8.0547(6)
_cell_length_c 19.3625(14)
_cell_measurement_reflns_used 9957
_cell_measurement_temperature 296(2)
_cell_measurement_theta_max 28.21
_cell_measurement_theta_min 2.46
_cell_volume 2580.0(3)
_computing_cell_refinement 'SAINT (Bruker, 2004)'
_computing_data_collection 'SMART (Bruker, 2004)'
_computing_data_reduction 'SAINT (Bruker, 2004)'
_computing_molecular_graphics 'SHELXTL (Sheldrick, 2008)'
_computing_publication_material 'publCIF (Westrip, 2010)'
_computing_structure_refinement 'SHELXL97 (Sheldrick, 2008)'
_computing_structure_solution 'SHELXS97 (Sheldrick, 2008)'
_diffrn_ambient_temperature 296(2)
_diffrn_measured_fraction_theta_full 0.999
_diffrn_measured_fraction_theta_max 0.999
_diffrn_measurement_device_type 'Bruker SMART CCD area-detector'
_diffrn_measurement_method 'phi and omega scans'
_diffrn_radiation_monochromator graphite
_diffrn_radiation_source 'fine-focus sealed tube'
_diffrn_radiation_type MoK\a
_diffrn_radiation_wavelength 0.71073
_diffrn_reflns_av_R_equivalents 0.0170
_diffrn_reflns_av_sigmaI/netI 0.0150
_diffrn_reflns_limit_h_max 20
_diffrn_reflns_limit_h_min -20
_diffrn_reflns_limit_k_max 9
_diffrn_reflns_limit_k_min -9
_diffrn_reflns_limit_l_max 23
_diffrn_reflns_limit_l_min -23
_diffrn_reflns_number 18898
_diffrn_reflns_theta_full 25.49
_diffrn_reflns_theta_max 25.49
_diffrn_reflns_theta_min 2.46
_diffrn_standards_decay_% 0
_diffrn_standards_interval_count 0
_diffrn_standards_interval_time 0
_diffrn_standards_number 0
_exptl_absorpt_coefficient_mu 0.895
_exptl_absorpt_correction_T_max 0.8627
_exptl_absorpt_correction_T_min 0.6732
_exptl_absorpt_correction_type multi-scan
_exptl_absorpt_process_details '(SADABS; Bruker, 2004)'
_exptl_crystal_colour colourless
_exptl_crystal_density_diffrn 1.604
_exptl_crystal_density_method 'not measured'
_exptl_crystal_description block
_exptl_crystal_F_000 1264
_exptl_crystal_size_max 0.48
_exptl_crystal_size_mid 0.26
_exptl_crystal_size_min 0.17
_refine_diff_density_max 0.585
_refine_diff_density_min -0.472
_refine_ls_extinction_method none
_refine_ls_goodness_of_fit_ref 1.020
_refine_ls_hydrogen_treatment constr
_refine_ls_matrix_type full
_refine_ls_number_parameters 363
_refine_ls_number_reflns 4803
_refine_ls_number_restraints 44
_refine_ls_restrained_S_all 1.091
_refine_ls_R_factor_all 0.0266
_refine_ls_R_factor_gt 0.0227
_refine_ls_shift/su_max 0.001
_refine_ls_shift/su_mean 0.000
_refine_ls_structure_factor_coef Fsqd
_refine_ls_weighting_details 'calc w=1/[\s^2^(Fo^2^)+(0.0297P)^2^+1.5264P] where P=(Fo^2^+2Fc^2^)/3'
_refine_ls_weighting_scheme calc
_refine_ls_wR_factor_gt 0.0567
_refine_ls_wR_factor_ref 0.0597
_reflns_number_gt 4307
_reflns_number_total 4803
_reflns_threshold_expression I>2\s(I)
_cod_data_source_file bg2438.cif
_cod_data_source_block I
_cod_original_sg_symbol_H-M 'P 21/c'
_cod_database_code 2234087
_cod_database_fobs_code 2234087

loop_
_symmetry_equiv_pos_as_xyz
'x, y, z'
'-x, y+1/2, -z+1/2'
'-x, -y, -z'
'x, -y-1/2, z-1/2'

loop_
_atom_site_type_symbol
_atom_site_label
_atom_site_fract_x
_atom_site_fract_y
_atom_site_fract_z
_atom_site_U_iso_or_equiv
_atom_site_adp_type
_atom_site_calc_flag
_atom_site_refinement_flags
_atom_site_occupancy
_atom_site_symmetry_multiplicity
_atom_site_disorder_assembly
_atom_site_disorder_group
O O1 0.30422(17) 0.4057(4) 0.12323(16) 0.0450(4) Uani d PDU 0.579(4) 1 A 1
O O2 0.20884(17) 0.2183(4) 0.12535(17) 0.0494(4) Uani d PDU 0.579(4) 1 A 1
O O1' 0.2860(3) 0.4050(6) 0.1036(2) 0.0450(4) Uani d PDU 0.421(4) 1 A 2
O O2' 0.2352(3) 0.1914(5) 0.1509(2) 0.0494(4) Uani d PDU 0.421(4) 1 A 2
Cd Cd1 0.307440(8) 0.144637(19) 0.062350(7) 0.03648(5) Uani d . 1 1 . .
O O3 0.15835(11) 0.2486(2) 0.25184(8) 0.0552(4) Uani d . 1 1 . .
O O4 0.20186(9) 0.05972(19) -0.02720(8) 0.0483(4) Uani d . 1 1 A .
O O5 0.25548(9) -0.12268(18) 0.05286(8) 0.0460(4) Uani d . 1 1 A .
O O6 0.04132(8) -0.00151(19) -0.07279(8) 0.0473(4) Uani d . 1 1 . .
N N1 0.43234(10) 0.0689(2) 0.13255(9) 0.0425(4) Uani d . 1 1 A .
N N2 0.40861(10) 0.2261(2) 0.00289(9) 0.0404(4) Uani d . 1 1 A .
C C1 0.44175(16) -0.0095(3) 0.19443(12) 0.0563(6) Uani d . 1 1 . .
C C2 0.51880(18) -0.0427(4) 0.23466(15) 0.0736(9) Uani d . 1 1 A .
H H2 0.5244 -0.0980 0.2775 0.088 Uiso calc R 1 1 . .
C C3 0.58528(18) 0.0059(4) 0.21110(17) 0.0778(9) Uani d . 1 1 . .
H H3 0.6364 -0.0158 0.2381 0.093 Uiso calc R 1 1 A .
C C4 0.57759(14) 0.0884(3) 0.14638(16) 0.0625(7) Uani d . 1 1 A .
C C5 0.64459(16) 0.1445(4) 0.1188(2) 0.0816(10) Uani d . 1 1 . .
H H5 0.6968 0.1268 0.1445 0.098 Uiso calc R 1 1 A .
C C6 0.63385(15) 0.2224(4) 0.0567(2) 0.0784(9) Uani d . 1 1 A .
H H6 0.6789 0.2588 0.0404 0.094 Uiso calc R 1 1 . .
C C7 0.55435(14) 0.2517(3) 0.01409(15) 0.0587(6) Uani d . 1 1 . .
C C8 0.54051(17) 0.3281(3) -0.05163(17) 0.0725(8) Uani d . 1 1 A .
H H8 0.5840 0.3638 -0.0704 0.087 Uiso calc R 1 1 . .
C C9 0.4639(2) 0.3511(3) -0.08871(15) 0.0700(8) Uani d . 1 1 . .
H H9 0.4551 0.4006 -0.1330 0.084 Uiso calc R 1 1 A .
C C10 0.39695(15) 0.2994(3) -0.05982(12) 0.0520(6) Uani d . 1 1 A .
C C11 0.48584(12) 0.2002(3) 0.03993(12) 0.0443(5) Uani d . 1 1 A .
C C12 0.49803(13) 0.1175(3) 0.10742(13) 0.0448(5) Uani d . 1 1 . .
C C13 0.36708(19) -0.0598(4) 0.21911(14) 0.0796(9) Uani d . 1 1 A .
H H13A 0.3348 0.0366 0.2227 0.119 Uiso calc R 1 1 . .
H H13B 0.3819 -0.1120 0.2645 0.119 Uiso calc R 1 1 . .
H H13C 0.3366 -0.1364 0.1860 0.119 Uiso calc R 1 1 . .
C C14 0.31198(18) 0.3251(4) -0.09904(14) 0.0695(8) Uani d . 1 1 . .
H H14A 0.2806 0.2278 -0.0946 0.104 Uiso calc R 1 1 A .
H H14B 0.3117 0.3450 -0.1480 0.104 Uiso calc R 1 1 . .
H H14C 0.2891 0.4190 -0.0797 0.104 Uiso calc R 1 1 . .
C C15 0.20540(11) 0.4688(3) 0.18954(10) 0.0353(4) Uani d . 1 1 . .
C C16 0.16481(12) 0.4150(3) 0.24222(10) 0.0387(5) Uani d . 1 1 A .
C C17 0.13494(13) 0.5310(3) 0.28312(12) 0.0479(5) Uani d . 1 1 . .
H H17 0.1091 0.4955 0.3185 0.057 Uiso calc R 1 1 A .
C C18 0.14315(14) 0.6992(3) 0.27181(13) 0.0516(6) Uani d . 1 1 A .
H H18 0.1228 0.7758 0.2996 0.062 Uiso calc R 1 1 . .
C C19 0.18119(13) 0.7540(3) 0.21972(12) 0.0482(5) Uani d . 1 1 . .
H H19 0.1862 0.8670 0.2118 0.058 Uiso calc R 1 1 A .
C C20 0.21190(13) 0.6384(3) 0.17919(11) 0.0416(5) Uani d . 1 1 A .
H H20 0.2376 0.6755 0.1440 0.050 Uiso calc R 1 1 . .
C C21 0.24280(12) 0.3527(3) 0.14442(11) 0.0405(4) Uani d DU 1 1 A .
C C22 0.1085(2) 0.1952(4) 0.29900(16) 0.0758(8) Uani d . 1 1 . .
H H22A 0.1299 0.2374 0.3454 0.114 Uiso calc R 1 1 . .
H H22B 0.1076 0.0761 0.3004 0.114 Uiso calc R 1 1 . .
H H22C 0.0545 0.2361 0.2828 0.114 Uiso calc R 1 1 . .
C C23 0.13813(11) -0.2080(3) -0.02853(10) 0.0351(4) Uani d . 1 1 . .
C C24 0.05986(12) -0.1656(3) -0.06558(10) 0.0384(5) Uani d . 1 1 A .
C C25 0.00480(13) -0.2911(3) -0.09126(12) 0.0495(6) Uani d . 1 1 . .
H H25 -0.0467 -0.2638 -0.1161 0.059 Uiso calc R 1 1 A .
C C26 0.02634(15) -0.4555(3) -0.07995(13) 0.0562(6) Uani d . 1 1 A .
H H26 -0.0107 -0.5380 -0.0978 0.067 Uiso calc R 1 1 . .
C C27 0.10208(15) -0.4998(3) -0.04248(12) 0.0519(6) Uani d . 1 1 . .
H H27 0.1160 -0.6109 -0.0346 0.062 Uiso calc R 1 1 A .
C C28 0.15693(13) -0.3753(3) -0.01683(11) 0.0422(5) Uani d . 1 1 A .
H H28 0.2077 -0.4043 0.0089 0.051 Uiso calc R 1 1 . .
C C29 0.20123(11) -0.0812(3) 0.00066(10) 0.0345(4) Uani d . 1 1 A .
C C30 -0.03947(14) 0.0418(4) -0.10615(14) 0.0611(7) Uani d . 1 1 . .
H H30A -0.0494 0.0086 -0.1548 0.092 Uiso calc R 1 1 . .
H H30B -0.0465 0.1597 -0.1033 0.092 Uiso calc R 1 1 . .
H H30C -0.0768 -0.0138 -0.0828 0.092 Uiso calc R 1 1 . .

loop_
_atom_site_aniso_label
_atom_site_aniso_U_11
_atom_site_aniso_U_22
_atom_site_aniso_U_33
_atom_site_aniso_U_12
_atom_site_aniso_U_13
_atom_site_aniso_U_23
O1 0.0453(7) 0.0492(6) 0.0427(9) 0.0018(6) 0.0146(7) -0.0052(6)
O2 0.0472(8) 0.0521(7) 0.0521(9) -0.0004(6) 0.0172(7) -0.0110(7)
O1' 0.0453(7) 0.0492(6) 0.0427(9) 0.0018(6) 0.0146(7) -0.0052(6)
O2' 0.0472(8) 0.0521(7) 0.0521(9) -0.0004(6) 0.0172(7) -0.0110(7)
Cd1 0.02953(8) 0.04385(9) 0.03711(8) -0.00541(6) 0.00932(6) -0.00570(6)
O3 0.0769(11) 0.0434(9) 0.0519(9) -0.0021(8) 0.0286(8) 0.0021(7)
O4 0.0421(8) 0.0463(9) 0.0512(9) -0.0114(7) -0.0027(7) 0.0072(7)
O5 0.0435(8) 0.0485(9) 0.0412(8) -0.0067(7) -0.0027(7) 0.0022(6)
O6 0.0338(7) 0.0507(9) 0.0547(9) 0.0001(7) 0.0029(6) 0.0011(7)
N1 0.0392(9) 0.0404(9) 0.0450(10) -0.0038(8) 0.0015(8) -0.0075(8)
N2 0.0408(9) 0.0401(9) 0.0438(9) -0.0072(8) 0.0170(8) -0.0088(8)
C1 0.0659(15) 0.0497(14) 0.0444(13) -0.0037(12) -0.0096(11) -0.0048(11)
C2 0.0766(19) 0.0648(17) 0.0639(17) 0.0070(15) -0.0215(15) -0.0022(14)
C3 0.0603(16) 0.0705(18) 0.084(2) 0.0167(15) -0.0292(15) -0.0167(16)
C4 0.0367(12) 0.0559(14) 0.0887(19) 0.0029(11) -0.0017(12) -0.0290(14)
C5 0.0339(13) 0.077(2) 0.130(3) 0.0012(13) 0.0076(16) -0.0381(19)
C6 0.0363(12) 0.0722(18) 0.137(3) -0.0151(12) 0.0415(15) -0.0456(19)
C7 0.0500(12) 0.0493(13) 0.0879(17) -0.0141(11) 0.0403(12) -0.0275(13)
C8 0.0705(16) 0.0641(17) 0.101(2) -0.0256(13) 0.0593(16) -0.0288(15)
C9 0.099(2) 0.0605(16) 0.0643(16) -0.0215(15) 0.0495(16) -0.0069(13)
C10 0.0627(14) 0.0468(12) 0.0520(13) -0.0112(11) 0.0243(11) -0.0067(11)
C11 0.0339(10) 0.0379(11) 0.0653(14) -0.0075(9) 0.0198(10) -0.0226(10)
C12 0.0342(10) 0.0397(11) 0.0579(13) -0.0007(9) 0.0039(10) -0.0179(10)
C13 0.089(2) 0.096(2) 0.0483(14) -0.0276(18) 0.0030(14) 0.0169(15)
C14 0.0814(19) 0.0728(18) 0.0538(15) -0.0059(15) 0.0128(14) 0.0141(13)
C15 0.0286(9) 0.0458(11) 0.0301(9) 0.0018(8) 0.0026(7) -0.0014(8)
C16 0.0364(10) 0.0446(11) 0.0347(10) 0.0004(9) 0.0065(8) 0.0014(9)
C17 0.0482(12) 0.0548(14) 0.0460(12) 0.0004(10) 0.0220(10) -0.0021(10)
C18 0.0496(12) 0.0521(13) 0.0566(13) 0.0092(11) 0.0192(11) -0.0078(11)
C19 0.0484(12) 0.0401(12) 0.0558(13) 0.0055(10) 0.0103(10) 0.0040(10)
C20 0.0373(11) 0.0501(12) 0.0376(11) -0.0003(9) 0.0080(9) 0.0049(9)
C21 0.0389(7) 0.0452(7) 0.0374(7) 0.0038(5) 0.0080(5) -0.0022(5)
C22 0.105(2) 0.0601(16) 0.0738(18) -0.0175(16) 0.0444(17) 0.0048(14)
C23 0.0340(9) 0.0429(11) 0.0308(9) -0.0057(9) 0.0121(8) -0.0045(8)
C24 0.0349(10) 0.0487(12) 0.0339(10) -0.0069(9) 0.0123(8) -0.0047(9)
C25 0.0380(11) 0.0634(15) 0.0467(12) -0.0119(11) 0.0080(9) -0.0099(11)
C26 0.0549(13) 0.0560(15) 0.0600(14) -0.0227(11) 0.0170(11) -0.0167(12)
C27 0.0642(14) 0.0415(12) 0.0551(13) -0.0086(11) 0.0242(11) -0.0073(10)
C28 0.0433(11) 0.0467(12) 0.0395(11) -0.0021(9) 0.0151(9) -0.0047(9)
C29 0.0293(9) 0.0435(11) 0.0324(9) -0.0020(8) 0.0107(8) -0.0041(8)
C30 0.0420(12) 0.0708(17) 0.0654(16) 0.0091(12) -0.0007(11) -0.0055(13)

loop_
_atom_type_symbol
_atom_type_description
_atom_type_scat_dispersion_real
_atom_type_scat_dispersion_imag
_atom_type_scat_source
C C 0.0033 0.0016 'International Tables Vol C Tables 4.2.6.8 and 6.1.1.4'
H H 0.0000 0.0000 'International Tables Vol C Tables 4.2.6.8 and 6.1.1.4'
N N 0.0061 0.0033 'International Tables Vol C Tables 4.2.6.8 and 6.1.1.4'
O O 0.0106 0.0060 'International Tables Vol C Tables 4.2.6.8 and 6.1.1.4'
Cd Cd -0.8075 1.2024 'International Tables Vol C Tables 4.2.6.8 and 6.1.1.4'

loop_
_geom_angle_atom_site_label_1
_geom_angle_atom_site_label_2
_geom_angle_atom_site_label_3
_geom_angle
C21 O1 Cd1 88.12(18)
C21 O2 Cd1 92.34(17)
C21 O1' Cd1 93.8(3)
C21 O2' Cd1 90.8(2)
O1' Cd1 O5 142.22(10)
O1' Cd1 O4 112.12(12)
O5 Cd1 O4 56.39(5)
O1' Cd1 O2' 56.84(12)
O5 Cd1 O2' 87.78(10)
O4 Cd1 O2' 99.14(12)
O5 Cd1 O2 88.74(8)
O4 Cd1 O2 86.75(8)
O1' Cd1 N2 95.65(10)
O5 Cd1 N2 121.61(6)
O4 Cd1 N2 104.02(6)
O2' Cd1 N2 149.50(10)
O2 Cd1 N2 148.95(8)
O1' Cd1 N1 102.91(12)
O5 Cd1 N1 94.91(6)
O4 Cd1 N1 144.97(6)
O2' Cd1 N1 99.26(12)
O2 Cd1 N1 114.69(9)
N2 Cd1 N1 72.33(6)
O5 Cd1 O1 143.18(8)
O4 Cd1 O1 121.99(8)
O2 Cd1 O1 55.52(9)
N2 Cd1 O1 95.04(8)
N1 Cd1 O1 92.96(8)
O1' Cd1 C29 129.77(11)
O2' Cd1 C29 91.94(11)
O2 Cd1 C29 85.42(8)
N2 Cd1 C29 117.66(6)
N1 Cd1 C29 121.76(6)
O1 Cd1 C29 137.15(8)
O1' Cd1 C21 27.70(10)
O5 Cd1 C21 115.59(6)
O4 Cd1 C21 106.35(6)
O2 Cd1 C21 27.53(8)
N2 Cd1 C21 122.80(6)
N1 Cd1 C21 104.26(6)
C29 Cd1 C21 111.87(6)
C16 O3 C22 117.27(19)
C29 O4 Cd1 91.07(11)
C29 O5 Cd1 91.08(12)
C24 O6 C30 117.56(18)
C1 N1 C12 120.2(2)
C1 N1 Cd1 124.78(16)
C12 N1 Cd1 114.99(14)
C10 N2 C11 119.51(19)
C10 N2 Cd1 126.00(15)
C11 N2 Cd1 114.41(14)
N1 C1 C2 121.0(3)
N1 C1 C13 117.6(2)
C2 C1 C13 121.4(3)
C3 C2 C1 119.9(3)
C3 C2 H2 120.0
C1 C2 H2 120.0
C2 C3 C4 120.5(2)
C2 C3 H3 119.8
C4 C3 H3 119.8
C3 C4 C12 117.2(3)
C3 C4 C5 123.5(3)
C12 C4 C5 119.3(3)
C6 C5 C4 121.1(3)
C6 C5 H5 119.5
C4 C5 H5 119.5
C5 C6 C7 122.0(3)
C5 C6 H6 119.0
C7 C6 H6 119.0
C8 C7 C11 117.3(2)
C8 C7 C6 123.9(2)
C11 C7 C6 118.9(3)
C9 C8 C7 120.5(2)
C9 C8 H8 119.8
C7 C8 H8 119.8
C8 C9 C10 120.1(3)
C8 C9 H9 120.0
C10 C9 H9 120.0
N2 C10 C9 120.6(2)
N2 C10 C14 118.2(2)
C9 C10 C14 121.2(2)
N2 C11 C7 122.1(2)
N2 C11 C12 119.18(18)
C7 C11 C12 118.7(2)
N1 C12 C4 121.1(2)
N1 C12 C11 118.83(18)
C4 C12 C11 120.0(2)
C1 C13 H13A 109.5
C1 C13 H13B 109.5
H13A C13 H13B 109.5
C1 C13 H13C 109.5
H13A C13 H13C 109.5
H13B C13 H13C 109.5
C10 C14 H14A 109.5
C10 C14 H14B 109.5
H14A C14 H14B 109.5
C10 C14 H14C 109.5
H14A C14 H14C 109.5
H14B C14 H14C 109.5
C20 C15 C16 118.13(19)
C20 C15 C21 118.20(18)
C16 C15 C21 123.67(19)
O3 C16 C17 122.47(19)
O3 C16 C15 117.81(18)
C17 C16 C15 119.7(2)
C18 C17 C16 120.6(2)
C18 C17 H17 119.7
C16 C17 H17 119.7
C19 C18 C17 120.5(2)
C19 C18 H18 119.8
C17 C18 H18 119.8
C18 C19 C20 119.1(2)
C18 C19 H19 120.5
C20 C19 H19 120.5
C19 C20 C15 122.0(2)
C19 C20 H20 119.0
C15 C20 H20 119.0
O2 C21 O1' 113.5(3)
O2 C21 O1 123.7(3)
O1' C21 O2' 118.2(3)
O1 C21 O2' 117.8(3)
O2 C21 C15 119.3(2)
O1' C21 C15 121.7(3)
O1 C21 C15 116.7(2)
O2' C21 C15 119.9(2)
O2 C21 Cd1 60.13(15)
O1' C21 Cd1 58.5(2)
O1 C21 Cd1 63.82(17)
O2' C21 Cd1 60.0(2)
C15 C21 Cd1 179.11(14)
O3 C22 H22A 109.5
O3 C22 H22B 109.5
H22A C22 H22B 109.5
O3 C22 H22C 109.5
H22A C22 H22C 109.5
H22B C22 H22C 109.5
C28 C23 C24 118.41(18)
C28 C23 C29 118.45(18)
C24 C23 C29 123.11(19)
O6 C24 C25 123.07(19)
O6 C24 C23 117.39(17)
C25 C24 C23 119.5(2)
C26 C25 C24 120.3(2)
C26 C25 H25 119.9
C24 C25 H25 119.9
C25 C26 C27 121.2(2)
C25 C26 H26 119.4
C27 C26 H26 119.4
C26 C27 C28 118.7(2)
C26 C27 H27 120.7
C28 C27 H27 120.7
C27 C28 C23 121.9(2)
C27 C28 H28 119.1
C23 C28 H28 119.1
O4 C29 O5 120.88(18)
O4 C29 C23 121.38(17)
O5 C29 C23 117.70(18)
O4 C29 Cd1 60.71(10)
O5 C29 Cd1 60.61(10)
C23 C29 Cd1 175.00(13)
O6 C30 H30A 109.5
O6 C30 H30B 109.5
H30A C30 H30B 109.5
O6 C30 H30C 109.5
H30A C30 H30C 109.5
H30B C30 H30C 109.5

loop_
_geom_bond_atom_site_label_1
_geom_bond_atom_site_label_2
_geom_bond_distance
O1 C21 1.266(3)
O1 Cd1 2.416(3)
O2 C21 1.245(3)
O2 Cd1 2.336(3)
O1' C21 1.254(4)
O1' Cd1 2.299(5)
O2' C21 1.314(4)
O2' Cd1 2.331(4)
Cd1 O5 2.3184(15)
Cd1 O4 2.3207(14)
Cd1 N2 2.3435(16)
Cd1 N1 2.3444(17)
Cd1 C29 2.660(2)
Cd1 C21 2.691(2)
O3 C16 1.361(3)
O3 C22 1.430(3)
O4 C29 1.258(3)
O5 C29 1.262(2)
O6 C24 1.359(3)
O6 C30 1.429(3)
N1 C1 1.335(3)
N1 C12 1.359(3)
N2 C10 1.328(3)
N2 C11 1.370(3)
C1 C2 1.399(4)
C1 C13 1.495(4)
C2 C3 1.355(5)
C2 H2 0.9300
C3 C4 1.401(4)
C3 H3 0.9300
C4 C12 1.419(3)
C4 C5 1.421(4)
C5 C6 1.336(5)
C5 H5 0.9300
C6 C7 1.444(4)
C6 H6 0.9300
C7 C8 1.389(4)
C7 C11 1.415(3)
C8 C9 1.358(4)
C8 H8 0.9300
C9 C10 1.424(4)
C9 H9 0.9300
C10 C14 1.495(4)
C11 C12 1.443(3)
C13 H13A 0.9600
C13 H13B 0.9600
C13 H13C 0.9600
C14 H14A 0.9600
C14 H14B 0.9600
C14 H14C 0.9600
C15 C20 1.388(3)
C15 C16 1.410(3)
C15 C21 1.505(3)
C16 C17 1.385(3)
C17 C18 1.384(3)
C17 H17 0.9300
C18 C19 1.376(3)
C18 H18 0.9300
C19 C20 1.385(3)
C19 H19 0.9300
C20 H20 0.9300
C22 H22A 0.9600
C22 H22B 0.9600
C22 H22C 0.9600
C23 C28 1.392(3)
C23 C24 1.411(3)
C23 C29 1.501(3)
C24 C25 1.395(3)
C25 C26 1.378(4)
C25 H25 0.9300
C26 C27 1.382(3)
C26 H26 0.9300
C27 C28 1.387(3)
C27 H27 0.9300
C28 H28 0.9300
C30 H30A 0.9600
C30 H30B 0.9600
C30 H30C 0.9600

loop_
_geom_hbond_atom_site_label_D
_geom_hbond_atom_site_label_H
_geom_hbond_atom_site_label_A
_geom_hbond_site_symmetry_A
_geom_hbond_distance_DH
_geom_hbond_distance_HA
_geom_hbond_distance_DA
_geom_hbond_angle_DHA
C20 H20 O5 1_565 0.93 2.46 3.312(3) 151.9
C17 H17 O6 4_566 0.93 2.60 3.487(3) 160.7
C14 H14A O4 . 0.96 2.45 3.322(3) 150.2
C6 H6 O5 3_655 0.93 2.55 3.206(3) 127.6
